data_7005386
loop_
_publ_author_name
'Pointillart, Fabrice'
'Bernot, Kevin'
'Sorace, Lorenzo'
'Sessoli, Roberta'
'Gatteschi, Dante'

_publ_section_title
;
 Ferromagnetic interactions in Ru(III)-nitronyl nitroxide radical
 complex: a potential 2p4d building block for molecular magnets.
;
_journal_issue 25
_journal_name_full 'Dalton transactions (Cambridge, England : 2003)'
_journal_page_first 2689
_journal_page_last 2695
_journal_paper_doi 10.1039/B701657C
_journal_year 2007
_chemical_formula_moiety 'C34 H29 N5 O2 P Ru'
_chemical_formula_sum 'C34 H29 N5 O2 P Ru'
_chemical_formula_weight 671.66
_chemical_name_systematic
;
?
;
_space_group_IT_number 14
_symmetry_cell_setting monoclinic
_symmetry_space_group_name_Hall '-P 2ybc'
_symmetry_space_group_name_H-M 'P 1 21/c 1'
_atom_sites_solution_hydrogens geom
_atom_sites_solution_primary direct
_atom_sites_solution_secondary difmap
_audit_creation_method SHELXL-97
_cell_angle_alpha 90
_cell_angle_beta 102.388(5)
_cell_angle_gamma 90
_cell_formula_units_Z 4
_cell_length_a 11.052(3)
_cell_length_b 22.395(7)
_cell_length_c 12.428(4)
_cell_measurement_reflns_used 13057
_cell_measurement_temperature 294(2)
_cell_measurement_theta_max 20.59
_cell_measurement_theta_min 3.93
_cell_volume 3004.4(16)
_computing_structure_refinement 'SHELXL-97 (Sheldrick, 1997)'
_diffrn_ambient_temperature 294(2)
_diffrn_measured_fraction_theta_full 0.987
_diffrn_measured_fraction_theta_max 0.987
_diffrn_radiation_monochromator graphite
_diffrn_radiation_source 'fine-focus sealed tube'
_diffrn_radiation_type MoK\a
_diffrn_radiation_wavelength 0.71073
_diffrn_reflns_av_R_equivalents 0.0492
_diffrn_reflns_av_sigmaI/netI 0.0392
_diffrn_reflns_limit_h_max 10
_diffrn_reflns_limit_h_min -10
_diffrn_reflns_limit_k_max 22
_diffrn_reflns_limit_k_min -21
_diffrn_reflns_limit_l_max 12
_diffrn_reflns_limit_l_min -12
_diffrn_reflns_number 13057
_diffrn_reflns_theta_full 20.59
_diffrn_reflns_theta_max 20.59
_diffrn_reflns_theta_min 3.93
_exptl_absorpt_coefficient_mu 0.615
_exptl_absorpt_correction_T_max 0.936
_exptl_absorpt_correction_T_min 0.936
_exptl_absorpt_correction_type empirical
_exptl_absorpt_process_details
;
'abspack(Crysalis RED,Oxford diffraction Ltd.)'
;
_exptl_crystal_density_diffrn 1.485
_exptl_crystal_density_method 'not measured'
_exptl_crystal_F_000 1372
_exptl_crystal_size_max 0.18
_exptl_crystal_size_mid 0.16
_exptl_crystal_size_min 0.12
_refine_diff_density_max 0.546
_refine_diff_density_min -0.878
_refine_diff_density_rms 0.148
_refine_ls_extinction_method none
_refine_ls_goodness_of_fit_ref 1.160
_refine_ls_hydrogen_treatment constr
_refine_ls_matrix_type full
_refine_ls_number_parameters 388
_refine_ls_number_reflns 3014
_refine_ls_number_restraints 0
_refine_ls_restrained_S_all 1.160
_refine_ls_R_factor_all 0.0592
_refine_ls_R_factor_gt 0.0490
_refine_ls_shift/su_max 0.000
_refine_ls_shift/su_mean 0.000
_refine_ls_structure_factor_coef Fsqd
_refine_ls_weighting_details 'calc w=1/[\s^2^(Fo^2^)+(0.0832P)^2^+0.0000P] where P=(Fo^2^+2Fc^2^)/3'
_refine_ls_weighting_scheme calc
_refine_ls_wR_factor_gt 0.1200
_refine_ls_wR_factor_ref 0.1279
_reflns_number_gt 2516
_reflns_number_total 3014
_reflns_threshold_expression >2sigma(I)
_cod_data_source_file B701657C.txt
_cod_data_source_block RusalenN3
_cod_depositor_comments
;
The following automatic conversions were performed:
'_symmetry_cell_setting' value 'Monoclinic' changed to 'monoclinic'
according to '/home/saulius/struct/CIF-dictionaries/cif_core.dic'
dictionary named 'cif_core.dic' version 2.4.1 from 2010-06-29.

Automatic conversion script
Id: cif_fix_enum 1527 2010-12-29 10:47:43Z saulius 
;
_cod_database_code 7005386

loop_
_symmetry_equiv_pos_as_xyz
'x, y, z'
'-x, y+1/2, -z+1/2'
'-x, -y, -z'
'x, -y-1/2, z-1/2'

loop_
_atom_site_label
_atom_site_type_symbol
_atom_site_fract_x
_atom_site_fract_y
_atom_site_fract_z
_atom_site_U_iso_or_equiv
_atom_site_adp_type
_atom_site_occupancy
_atom_site_symmetry_multiplicity
_atom_site_calc_flag
_atom_site_refinement_flags
_atom_site_disorder_assembly
_atom_site_disorder_group
Ru1 Ru 0.44681(4) 0.159249(19) 0.16421(3) 0.0313(3) Uani 1 1 d . . .
P1 P 0.30492(14) 0.09592(7) 0.22560(12) 0.0322(4) Uani 1 1 d . . .
N1 N 0.3269(4) 0.22720(19) 0.1365(4) 0.0336(12) Uani 1 1 d . . .
N2 N 0.5063(5) 0.2014(2) 0.3060(4) 0.0370(12) Uani 1 1 d . . .
N3 N 0.5778(5) 0.2083(3) 0.0951(4) 0.0418(14) Uani 1 1 d . . .
N4 N 0.6450(7) 0.2418(3) 0.1405(5) 0.0494(15) Uani 1 1 d . . .
N5 N 0.7226(8) 0.2759(3) 0.1839(7) 0.095(2) Uani 1 1 d . . .
O1 O 0.3827(4) 0.12956(17) 0.0097(3) 0.0417(10) Uani 1 1 d . . .
O2 O 0.5763(4) 0.09583(16) 0.2085(3) 0.0403(10) Uani 1 1 d . . .
C1 C 0.2728(6) 0.1413(3) -0.0488(5) 0.0390(16) Uani 1 1 d . . .
C2 C 0.2226(7) 0.1029(3) -0.1379(5) 0.0564(19) Uani 1 1 d . . .
C3 C 0.1090(8) 0.1129(4) -0.2042(5) 0.065(2) Uani 1 1 d . . .
C4 C 0.0381(8) 0.1620(4) -0.1912(6) 0.066(2) Uani 1 1 d . . .
C5 C 0.0834(6) 0.2010(3) -0.1080(6) 0.0540(19) Uani 1 1 d . . .
C6 C 0.1981(6) 0.1914(3) -0.0334(5) 0.0409(16) Uani 1 1 d . . .
C7 C 0.2350(6) 0.2329(3) 0.0534(6) 0.0456(17) Uani 1 1 d . . .
C8 C 0.3611(6) 0.2751(3) 0.2203(5) 0.0512(18) Uani 1 1 d . . .
C9 C 0.4187(6) 0.2460(3) 0.3295(5) 0.0432(16) Uani 1 1 d . . .
C10 C 0.6125(7) 0.1938(3) 0.3720(5) 0.0502(18) Uani 1 1 d . . .
C11 C 0.7028(6) 0.1491(3) 0.3627(5) 0.0491(18) Uani 1 1 d . . .
C12 C 0.8134(7) 0.1498(4) 0.4428(6) 0.073(2) Uani 1 1 d . . .
C13 C 0.9016(8) 0.1061(5) 0.4434(7) 0.090(3) Uani 1 1 d . . .
C14 C 0.8810(8) 0.0620(4) 0.3646(8) 0.081(3) Uani 1 1 d . . .
C15 C 0.7737(7) 0.0598(3) 0.2866(7) 0.064(2) Uani 1 1 d . . .
C16 C 0.6799(6) 0.1028(3) 0.2828(5) 0.0433(17) Uani 1 1 d . . .
C17 C 0.1407(5) 0.1134(2) 0.1765(5) 0.0319(14) Uani 1 1 d . . .
C18 C 0.0655(6) 0.0781(3) 0.1002(5) 0.0418(16) Uani 1 1 d . . .
C19 C -0.0564(6) 0.0931(3) 0.0587(5) 0.0519(18) Uani 1 1 d . . .
C20 C -0.1041(6) 0.1442(3) 0.0969(6) 0.0582(19) Uani 1 1 d . . .
C21 C -0.0311(6) 0.1794(3) 0.1721(5) 0.0510(19) Uani 1 1 d . . .
C22 C 0.0926(6) 0.1650(3) 0.2117(5) 0.0416(17) Uani 1 1 d . . .
C23 C 0.3168(5) 0.0173(2) 0.1906(5) 0.0351(15) Uani 1 1 d . . .
C24 C 0.2630(6) -0.0257(3) 0.2461(5) 0.0464(16) Uani 1 1 d . . .
C25 C 0.2735(7) -0.0860(3) 0.2233(6) 0.060(2) Uani 1 1 d . . .
C26 C 0.3372(6) -0.1033(3) 0.1460(7) 0.061(2) Uani 1 1 d . . .
C27 C 0.3890(6) -0.0612(3) 0.0886(6) 0.063(2) Uani 1 1 d . . .
C28 C 0.3786(6) -0.0014(3) 0.1113(6) 0.0516(18) Uani 1 1 d . . .
C29 C 0.3271(6) 0.0915(2) 0.3755(5) 0.0366(15) Uani 1 1 d . . .
C30 C 0.4456(6) 0.0796(3) 0.4336(5) 0.0533(18) Uani 1 1 d . . .
C31 C 0.4687(7) 0.0730(3) 0.5474(6) 0.064(2) Uani 1 1 d . . .
C32 C 0.3759(9) 0.0771(3) 0.6017(6) 0.064(2) Uani 1 1 d . . .
C33 C 0.2590(8) 0.0889(3) 0.5466(6) 0.069(2) Uani 1 1 d . . .
C34 C 0.2342(6) 0.0966(3) 0.4333(5) 0.0527(18) Uani 1 1 d . . .
H20 H 0.2684 0.0700 -0.1515 0.068 Uiso 1 1 calc R . .
H30 H 0.0784 0.0857 -0.2599 0.078 Uiso 1 1 calc R . .
H40 H -0.0385 0.1684 -0.2381 0.079 Uiso 1 1 calc R . .
H50 H 0.0376 0.2349 -0.1000 0.065 Uiso 1 1 calc R . .
H70 H 0.1885 0.2677 0.0502 0.055 Uiso 1 1 calc R . .
H80 H 0.2880 0.2975 0.2270 0.061 Uiso 1 1 calc R . .
H81 H 0.4197 0.3023 0.1984 0.061 Uiso 1 1 calc R . .
H90 H 0.3555 0.2271 0.3612 0.052 Uiso 1 1 calc R . .
H91 H 0.4614 0.2756 0.3810 0.052 Uiso 1 1 calc R . .
H100 H 0.6325 0.2199 0.4314 0.060 Uiso 1 1 calc R . .
H120 H 0.8275 0.1799 0.4957 0.088 Uiso 1 1 calc R . .
H130 H 0.9747 0.1065 0.4969 0.109 Uiso 1 1 calc R . .
H140 H 0.9415 0.0332 0.3646 0.098 Uiso 1 1 calc R . .
H150 H 0.7621 0.0293 0.2347 0.077 Uiso 1 1 calc R . .
H180 H 0.0973 0.0434 0.0759 0.050 Uiso 1 1 calc R . .
H190 H -0.1061 0.0693 0.0057 0.062 Uiso 1 1 calc R . .
H200 H -0.1868 0.1543 0.0706 0.070 Uiso 1 1 calc R . .
H210 H -0.0639 0.2135 0.1976 0.061 Uiso 1 1 calc R . .
H220 H 0.1430 0.1900 0.2620 0.050 Uiso 1 1 calc R . .
H240 H 0.2197 -0.0140 0.2990 0.056 Uiso 1 1 calc R . .
H250 H 0.2371 -0.1146 0.2607 0.071 Uiso 1 1 calc R . .
H260 H 0.3458 -0.1437 0.1319 0.073 Uiso 1 1 calc R . .
H270 H 0.4307 -0.0730 0.0347 0.075 Uiso 1 1 calc R . .
H280 H 0.4139 0.0268 0.0725 0.062 Uiso 1 1 calc R . .
H300 H 0.5101 0.0761 0.3967 0.064 Uiso 1 1 calc R . .
H310 H 0.5489 0.0656 0.5864 0.077 Uiso 1 1 calc R . .
H320 H 0.3923 0.0718 0.6776 0.077 Uiso 1 1 calc R . .
H330 H 0.1954 0.0919 0.5846 0.083 Uiso 1 1 calc R . .
H340 H 0.1540 0.1053 0.3958 0.063 Uiso 1 1 calc R . .

loop_
_atom_site_aniso_label
_atom_site_aniso_U_11
_atom_site_aniso_U_22
_atom_site_aniso_U_33
_atom_site_aniso_U_23
_atom_site_aniso_U_13
_atom_site_aniso_U_12
Ru1 0.0292(4) 0.0326(4) 0.0326(4) -0.0026(2) 0.0076(3) 0.0021(2)
P1 0.0273(10) 0.0348(9) 0.0346(9) -0.0004(7) 0.0071(7) 0.0027(7)
N1 0.034(3) 0.030(3) 0.037(3) -0.002(2) 0.008(3) 0.002(2)
N2 0.037(3) 0.043(3) 0.032(3) -0.006(2) 0.009(3) -0.003(3)
N3 0.042(4) 0.051(4) 0.033(3) -0.005(3) 0.008(3) -0.014(3)
N4 0.050(5) 0.047(4) 0.059(4) 0.008(3) 0.028(4) 0.007(3)
N5 0.084(6) 0.069(5) 0.131(6) -0.014(5) 0.021(5) -0.015(5)
O1 0.043(3) 0.050(3) 0.031(2) -0.010(2) 0.005(2) 0.006(2)
O2 0.032(3) 0.038(2) 0.050(3) 0.002(2) 0.007(2) 0.008(2)
C1 0.046(5) 0.044(4) 0.029(4) 0.000(3) 0.013(4) -0.012(4)
C2 0.063(6) 0.063(5) 0.047(4) -0.010(4) 0.020(4) -0.016(4)
C3 0.070(6) 0.080(6) 0.040(4) -0.006(4) -0.001(5) -0.027(5)
C4 0.064(6) 0.085(6) 0.040(5) 0.011(4) -0.005(4) -0.029(5)
C5 0.043(5) 0.061(5) 0.055(5) 0.027(4) 0.004(4) 0.000(4)
C6 0.045(4) 0.050(4) 0.027(4) 0.001(3) 0.006(3) -0.006(4)
C7 0.037(4) 0.044(4) 0.055(4) 0.019(4) 0.008(4) 0.007(3)
C8 0.052(5) 0.040(4) 0.062(5) -0.015(4) 0.013(4) 0.005(3)
C9 0.038(4) 0.051(4) 0.039(4) -0.015(3) 0.006(3) 0.003(3)
C10 0.046(5) 0.060(5) 0.041(4) -0.017(4) 0.002(4) -0.006(4)
C11 0.027(4) 0.069(5) 0.049(4) -0.004(4) 0.004(4) 0.002(4)
C12 0.037(5) 0.116(7) 0.061(5) -0.010(5) -0.002(4) 0.003(5)
C13 0.037(6) 0.140(9) 0.084(6) 0.017(6) -0.009(5) 0.008(6)
C14 0.039(6) 0.082(6) 0.120(8) 0.025(6) 0.010(6) 0.023(5)
C15 0.032(5) 0.060(5) 0.099(6) 0.010(4) 0.013(5) 0.011(4)
C16 0.026(4) 0.047(4) 0.056(4) 0.018(4) 0.007(4) -0.003(4)
C17 0.027(4) 0.033(3) 0.036(3) -0.003(3) 0.006(3) 0.006(3)
C18 0.045(5) 0.042(4) 0.039(4) -0.003(3) 0.009(3) 0.007(4)
C19 0.038(5) 0.057(5) 0.053(4) -0.009(4) -0.008(4) 0.006(4)
C20 0.028(4) 0.075(5) 0.065(5) -0.009(4) -0.004(4) 0.009(4)
C21 0.046(5) 0.052(4) 0.055(5) -0.008(4) 0.009(4) 0.015(4)
C22 0.028(4) 0.056(4) 0.039(4) -0.004(3) 0.002(3) -0.001(3)
C23 0.024(4) 0.034(4) 0.045(4) -0.007(3) 0.002(3) 0.002(3)
C24 0.043(4) 0.037(4) 0.056(4) 0.001(3) 0.004(3) -0.009(3)
C25 0.049(5) 0.047(5) 0.071(5) 0.011(4) -0.011(4) -0.009(4)
C26 0.039(5) 0.036(4) 0.091(6) -0.008(4) -0.023(4) 0.001(4)
C27 0.043(5) 0.056(5) 0.089(6) -0.027(4) 0.013(4) 0.005(4)
C28 0.042(4) 0.036(4) 0.078(5) -0.011(4) 0.015(4) 0.005(3)
C29 0.032(4) 0.037(4) 0.039(4) 0.001(3) 0.004(3) -0.005(3)
C30 0.038(5) 0.075(5) 0.044(5) 0.006(4) 0.005(4) 0.007(4)
C31 0.052(5) 0.077(5) 0.052(5) 0.012(4) -0.015(4) -0.005(4)
C32 0.080(6) 0.074(5) 0.037(4) 0.011(4) 0.013(5) 0.004(5)
C33 0.062(6) 0.103(6) 0.045(5) 0.010(4) 0.019(4) 0.003(5)
C34 0.043(5) 0.078(5) 0.038(4) 0.006(4) 0.011(4) 0.007(4)

loop_
_atom_type_symbol
_atom_type_description
_atom_type_scat_dispersion_real
_atom_type_scat_dispersion_imag
_atom_type_scat_source
C C 0.0033 0.0016 'International Tables Vol C Tables 4.2.6.8 and 6.1.1.4'
H H 0.0000 0.0000 'International Tables Vol C Tables 4.2.6.8 and 6.1.1.4'
N N 0.0061 0.0033 'International Tables Vol C Tables 4.2.6.8 and 6.1.1.4'
O O 0.0106 0.0060 'International Tables Vol C Tables 4.2.6.8 and 6.1.1.4'
P P 0.1023 0.0942 'International Tables Vol C Tables 4.2.6.8 and 6.1.1.4'
Ru Ru -1.2594 0.8363 'International Tables Vol C Tables 4.2.6.8 and 6.1.1.4'

loop_
_geom_angle_atom_site_label_1
_geom_angle_atom_site_label_2
_geom_angle_atom_site_label_3
_geom_angle
_geom_angle_site_symmetry_1
_geom_angle_site_symmetry_3
_geom_angle_publ_flag
N2 Ru1 N1 82.6(2) . . ?
N2 Ru1 O2 90.72(18) . . ?
N1 Ru1 O2 173.31(17) . . ?
N2 Ru1 O1 170.87(17) . . ?
N1 Ru1 O1 90.16(18) . . ?
O2 Ru1 O1 96.43(16) . . ?
N2 Ru1 N3 89.3(2) . . ?
N1 Ru1 N3 91.18(19) . . ?
O2 Ru1 N3 88.25(18) . . ?
O1 Ru1 N3 85.21(19) . . ?
N2 Ru1 P1 96.62(14) . . ?
N1 Ru1 P1 92.92(13) . . ?
O2 Ru1 P1 88.31(12) . . ?
O1 Ru1 P1 89.29(12) . . ?
N3 Ru1 P1 173.15(15) . . ?
C23 P1 C17 104.1(3) . . ?
C23 P1 C29 100.9(3) . . ?
C17 P1 C29 105.0(3) . . ?
C23 P1 Ru1 114.57(19) . . ?
C17 P1 Ru1 116.35(19) . . ?
C29 P1 Ru1 114.1(2) . . ?
N4 N3 Ru1 125.1(4) . . ?
C16 O2 Ru1 124.7(4) . . ?
C5 C4 C3 118.2(8) . . ?
C1 O1 Ru1 124.1(3) . . ?
C18 C17 C22 118.9(5) . . ?
C18 C17 P1 121.2(4) . . ?
C22 C17 P1 119.7(5) . . ?
N3 N4 N5 174.9(7) . . ?
C10 N2 C9 120.9(5) . . ?
C10 N2 Ru1 125.8(4) . . ?
C9 N2 Ru1 113.3(4) . . ?
C34 C29 C30 118.2(6) . . ?
C34 C29 P1 125.0(5) . . ?
C30 C29 P1 116.7(5) . . ?
N2 C9 C8 106.5(5) . . ?
C28 C23 C24 118.3(5) . . ?
C28 C23 P1 122.4(5) . . ?
C24 C23 P1 119.3(4) . . ?
C25 C24 C23 120.6(6) . . ?
C17 C22 C21 119.9(6) . . ?
C29 C34 C33 120.8(7) . . ?
C17 C18 C19 121.2(6) . . ?
C29 C30 C31 120.0(6) . . ?
C23 C28 C27 121.2(6) . . ?
O1 C1 C2 118.4(6) . . ?
O1 C1 C6 125.5(5) . . ?
C2 C1 C6 116.1(6) . . ?
C18 C19 C20 119.1(6) . . ?
C20 C21 C22 120.4(6) . . ?
O2 C16 C15 117.7(6) . . ?
O2 C16 C11 125.1(6) . . ?
C15 C16 C11 117.1(6) . . ?
C7 C6 C5 118.1(6) . . ?
C7 C6 C1 122.4(6) . . ?
C5 C6 C1 119.4(6) . . ?
C12 C11 C16 120.2(6) . . ?
C12 C11 C10 116.7(7) . . ?
C16 C11 C10 122.9(6) . . ?
C26 C25 C24 119.8(7) . . ?
N1 C8 C9 108.2(5) . . ?
C4 C5 C6 122.1(7) . . ?
C7 N1 C8 121.8(5) . . ?
C7 N1 Ru1 126.3(4) . . ?
C8 N1 Ru1 111.7(4) . . ?
N2 C10 C11 126.4(6) . . ?
C3 C2 C1 121.9(7) . . ?
N1 C7 C6 126.4(6) . . ?
C32 C33 C34 119.9(7) . . ?
C21 C20 C19 120.4(7) . . ?
C32 C31 C30 120.6(7) . . ?
C2 C3 C4 122.1(7) . . ?
C15 C14 C13 121.3(7) . . ?
C28 C27 C26 119.7(7) . . ?
C31 C32 C33 120.5(6) . . ?
C25 C26 C27 120.3(6) . . ?
C13 C12 C11 120.1(8) . . ?
C14 C15 C16 121.4(7) . . ?
C14 C13 C12 119.8(8) . . ?

loop_
_geom_bond_atom_site_label_1
_geom_bond_atom_site_label_2
_geom_bond_distance
_geom_bond_site_symmetry_2
_geom_bond_publ_flag
Ru1 N2 1.983(5) . ?
Ru1 N1 1.999(5) . ?
Ru1 O2 2.008(4) . ?
Ru1 O1 2.012(4) . ?
Ru1 N3 2.139(5) . ?
Ru1 P1 2.3591(16) . ?
P1 C23 1.825(6) . ?
P1 C17 1.829(6) . ?
P1 C29 1.829(6) . ?
N1 C7 1.290(7) . ?
N2 C10 1.291(8) . ?
N2 C9 1.463(7) . ?
N3 N4 1.118(8) . ?
N4 N5 1.189(9) . ?
O1 C1 1.302(7) . ?
O2 C16 1.317(7) . ?
C1 C2 1.418(8) . ?
C1 C6 1.430(9) . ?
C2 C3 1.364(9) . ?
C4 C5 1.363(9) . ?
C4 C3 1.381(10) . ?
C6 C7 1.416(9) . ?
C6 C5 1.417(8) . ?
C8 N1 1.486(7) . ?
C9 C8 1.517(8) . ?
C11 C12 1.401(9) . ?
C11 C10 1.437(9) . ?
C12 C13 1.380(11) . ?
C14 C15 1.362(11) . ?
C14 C13 1.375(12) . ?
C16 C15 1.408(9) . ?
C16 C11 1.420(9) . ?
C17 C18 1.371(8) . ?
C17 C22 1.381(7) . ?
C18 C19 1.377(8) . ?
C19 C20 1.385(9) . ?
C21 C20 1.350(9) . ?
C22 C21 1.388(8) . ?
C23 C28 1.378(8) . ?
C23 C24 1.391(8) . ?
C24 C25 1.391(9) . ?
C25 C26 1.364(9) . ?
C27 C26 1.379(9) . ?
C28 C27 1.378(9) . ?
C29 C34 1.378(8) . ?
C29 C30 1.378(8) . ?
C30 C31 1.390(9) . ?
C31 C32 1.346(10) . ?
C33 C32 1.351(10) . ?
C34 C33 1.386(9) . ?
